data_4514550
loop_
_publ_author_name
'Kim, Hyunuk'
'Sohail, Muhammad'
'Yim, Kanghoon'
'Park, Young Cheol'
'Chun, Dong Hyuk'
'Kim, Hak Joo'
'Han, Seong Ok'
'Moon, Jong-Ho'

_publ_section_title
;
 Effective CO<sub>2</sub> and CO Separation Using [M<sub>2</sub>(DOBDC)]
 (M = Mg, Co, Ni) with Unsaturated Metal Sites and Excavation of Their
 Adsorption Sites.
;
_journal_issue 7
_journal_name_full 'ACS applied materials &amp; interfaces'
_journal_page_first 7014
_journal_page_last 7021
_journal_paper_doi 10.1021/acsami.8b20450
_journal_volume 11
_journal_year 2019
_chemical_formula_sum 'C14 H20.33 Ni2 O12.17'
_chemical_formula_weight 500.72
_space_group_crystal_system trigonal
_space_group_IT_number 148
_space_group_name_Hall '-R 3'
_space_group_name_H-M_alt 'R -3 :H'
_symmetry_space_group_name_Hall '-R 3'
_symmetry_space_group_name_H-M 'R -3 :H'
_atom_sites_solution_hydrogens geom
_audit_creation_method SHELXL-2018/3
_cell_angle_alpha 90
_cell_angle_beta 90
_cell_angle_gamma 120
_cell_formula_units_Z 18
_cell_length_a 25.871(4)
_cell_length_b 25.871(4)
_cell_length_c 13.500(3)
_cell_measurement_reflns_used 176910
_cell_measurement_temperature 100(2)
_cell_measurement_theta_max 50.00
_cell_measurement_theta_min 0.63
_cell_volume 7825(2)
_computing_cell_refinement 'HKL3000sm (Otwinowski & Minor, 1997)'
_computing_data_collection 'PAL BL2D-SMDC Program (Shin et. al, 2016)'
_computing_data_reduction 'HKL3000sm (Otwinowski & Minor, 1997)'
_computing_molecular_graphics 'DIAMOND 4 (Putz & Brandenburg, 2014)'
_computing_publication_material 'enCifer 1.5.1'
_computing_structure_refinement 'SHELXL-2018/3 (Sheldrick, 2018)'
_computing_structure_solution 'SHELXS-97 (Sheldrick, 1990)'
_diffrn_ambient_temperature 100(2)
_diffrn_measured_fraction_theta_full 0.999
_diffrn_measured_fraction_theta_max 0.998
_diffrn_measurement_device_type 'ADSC Q210 CCD area detector'
_diffrn_measurement_method 'omega scan'
_diffrn_radiation_type synchrotron
_diffrn_radiation_wavelength 0.700
_diffrn_reflns_av_unetI/netI 0.0757
_diffrn_reflns_Laue_measured_fraction_full 0.999
_diffrn_reflns_Laue_measured_fraction_max 0.998
_diffrn_reflns_limit_h_max 36
_diffrn_reflns_limit_h_min -36
_diffrn_reflns_limit_k_max 36
_diffrn_reflns_limit_k_min -36
_diffrn_reflns_limit_l_max 19
_diffrn_reflns_limit_l_min -18
_diffrn_reflns_number 5309
_diffrn_reflns_point_group_measured_fraction_full 0.999
_diffrn_reflns_point_group_measured_fraction_max 0.998
_diffrn_reflns_theta_full 24.835
_diffrn_reflns_theta_max 29.997
_diffrn_reflns_theta_min 1.735
_diffrn_source 'PLSII 2D bending magnet'
_exptl_absorpt_coefficient_mu 2.136
_exptl_absorpt_correction_T_max 75.683
_exptl_absorpt_correction_T_min 0.0128
_exptl_absorpt_correction_type empirical
_exptl_absorpt_process_details 'HKL3000sm Scalepack (Otwinowski & Minor, 1997)'
_exptl_crystal_colour yellow
_exptl_crystal_density_diffrn 1.913
_exptl_crystal_description 'hexagonal column'
_exptl_crystal_F_000 4638
_exptl_crystal_size_max 0.080
_exptl_crystal_size_mid 0.080
_exptl_crystal_size_min 0.040
_refine_diff_density_max 5.246
_refine_diff_density_min -1.930
_refine_diff_density_rms 0.316
_refine_ls_extinction_method none
_refine_ls_goodness_of_fit_ref 1.247
_refine_ls_hydrogen_treatment constr
_refine_ls_matrix_type full
_refine_ls_number_parameters 257
_refine_ls_number_reflns 5309
_refine_ls_number_restraints 77
_refine_ls_restrained_S_all 1.262
_refine_ls_R_factor_all 0.1094
_refine_ls_R_factor_gt 0.0973
_refine_ls_shift/su_max 0.002
_refine_ls_shift/su_mean 0.000
_refine_ls_structure_factor_coef Fsqd
_refine_ls_weighting_details 'w=1/[\s^2^(Fo^2^)+(0.2000P)^2^] where P=(Fo^2^+2Fc^2^)/3'
_refine_ls_weighting_scheme calc
_refine_ls_wR_factor_gt 0.2932
_refine_ls_wR_factor_ref 0.3197
_reflns_Friedel_coverage 0.000
_reflns_number_gt 4200
_reflns_number_total 5309
_reflns_threshold_expression 'I > 2\s(I)'
_cod_data_source_file am8b20450_si_012.cif
_cod_data_source_block r-3
_cod_original_cell_volume 7825(3)
_cod_database_code 4514550
_shelx_shelxl_version_number 2018/3
_shelx_space_group_comment
;
The symmetry employed for this shelxl refinement is uniquely defined
by the following loop, which should always be used as a source of
symmetry information in preference to the above space-group names.
They are only intended as comments.
;
_shelx_estimated_absorpt_t_min 0.848
_shelx_estimated_absorpt_t_max 0.919

loop_
_space_group_symop_operation_xyz
'x, y, z'
'-y, x-y, z'
'-x+y, -x, z'
'x+2/3, y+1/3, z+1/3'
'-y+2/3, x-y+1/3, z+1/3'
'-x+y+2/3, -x+1/3, z+1/3'
'x+1/3, y+2/3, z+2/3'
'-y+1/3, x-y+2/3, z+2/3'
'-x+y+1/3, -x+2/3, z+2/3'
'-x, -y, -z'
'y, -x+y, -z'
'x-y, x, -z'
'-x+2/3, -y+1/3, -z+1/3'
'y+2/3, -x+y+1/3, -z+1/3'
'x-y+2/3, x+1/3, -z+1/3'
'-x+1/3, -y+2/3, -z+2/3'
'y+1/3, -x+y+2/3, -z+2/3'
'x-y+1/3, x+2/3, -z+2/3'

loop_
_atom_site_label
_atom_site_type_symbol
_atom_site_fract_x
_atom_site_fract_y
_atom_site_fract_z
_atom_site_U_iso_or_equiv
_atom_site_adp_type
_atom_site_occupancy
_atom_site_site_symmetry_order
_atom_site_calc_flag
_atom_site_refinement_flags_posn
_atom_site_refinement_flags_adp
_atom_site_refinement_flags_occupancy
Ni1 Ni 0.61872(2) 0.96686(2) 1.07701(4) 0.0143(2) Uani 1 1 d . . .
Ni2 Ni 0.68481(2) 1.05157(2) 1.24040(4) 0.0143(2) Uani 1 1 d . . .
O1 O 0.67683(15) 0.97322(14) 1.1820(2) 0.0162(6) Uani 1 1 d . . .
O2 O 0.64265(15) 0.91583(15) 1.0008(2) 0.0158(6) Uani 1 1 d . . .
O3 O 0.69855(15) 0.92924(15) 1.3037(2) 0.0170(6) Uani 1 1 d . . .
O4 O 0.69436(15) 0.75136(15) 1.1722(2) 0.0162(6) Uani 1 1 d . . .
O5 O 0.63835(16) 0.74045(14) 0.8692(2) 0.0175(6) Uani 1 1 d . . .
O6 O 0.66130(15) 0.69630(14) 0.9880(2) 0.0159(6) Uani 1 1 d . . .
C1 C 0.68348(19) 0.93060(18) 1.2152(3) 0.0150(7) Uani 1 1 d . . .
C2 C 0.6565(2) 0.87782(19) 1.0459(3) 0.0174(7) Uani 1 1 d . . .
C3 C 0.6740(2) 0.88138(19) 1.1468(3) 0.0163(7) Uani 1 1 d . . .
C4 C 0.6853(2) 0.83701(19) 1.1844(3) 0.0178(8) Uani 1 1 d . . .
H4 H 0.696339 0.839318 1.252084 0.021 Uiso 1 1 calc R U .
C5 C 0.6813(2) 0.79004(19) 1.1278(3) 0.0158(7) Uani 1 1 d . . .
C6 C 0.6638(2) 0.7873(2) 1.0270(3) 0.0172(8) Uani 1 1 d . . .
C7 C 0.6526(2) 0.83133(19) 0.9892(3) 0.0178(8) Uani 1 1 d . . .
H7 H 0.641937 0.829185 0.921387 0.021 Uiso 1 1 calc R U .
C8 C 0.65396(19) 0.73828(19) 0.9565(3) 0.0155(7) Uani 1 1 d . . .
O1E O 0.54876(18) 0.89504(18) 1.1475(3) 0.0296(8) Uani 1 1 d . U .
H1E H 0.553376 0.929425 1.141705 0.044 Uiso 1 1 calc R U .
O2E O 0.5291(4) 0.8331(5) 0.9508(8) 0.129(3) Uani 1 1 d . U .
H2E H 0.565666 0.854455 0.963272 0.194 Uiso 1 1 calc R U .
C1E C 0.4944(5) 0.8541(5) 1.1102(7) 0.119(4) Uani 1 1 d D U .
H1E1 H 0.477846 0.875452 1.072802 0.143 Uiso 1 1 calc R U .
H1E2 H 0.467049 0.833240 1.166143 0.143 Uiso 1 1 calc R U .
C2E C 0.4958(8) 0.8090(6) 1.0444(10) 0.169(7) Uani 1 1 d D U .
H2E1 H 0.454215 0.778443 1.028111 0.202 Uiso 1 1 calc R U .
H2E2 H 0.513922 0.788918 1.081031 0.202 Uiso 1 1 calc R U .
O3E O 0.6873(2) 1.12786(19) 1.2952(3) 0.0330(9) Uani 1 1 d . U .
H3E H 0.688291 1.149851 1.248510 0.050 Uiso 1 1 calc R U .
O4E O 0.6873(6) 1.2389(5) 1.3472(9) 0.153(4) Uani 1 1 d . U .
H4E H 0.651303 1.229020 1.339543 0.229 Uiso 1 1 calc R U .
C3E C 0.6629(4) 1.1388(4) 1.3783(6) 0.0657(19) Uani 1 1 d . U .
H3E1 H 0.663901 1.113915 1.433177 0.079 Uiso 1 1 calc R U .
H3E2 H 0.620400 1.125195 1.364329 0.079 Uiso 1 1 calc R U .
C4E C 0.6913(7) 1.2004(5) 1.4123(9) 0.107(4) Uani 1 1 d . U .
H4E1 H 0.672786 1.201571 1.475857 0.129 Uiso 1 1 calc R U .
H4E2 H 0.733978 1.214532 1.425329 0.129 Uiso 1 1 calc R U .
O5E O 0.3614(2) 0.8853(2) 0.9944(4) 0.0509(12) Uani 1 1 d . U .
H5E H 0.353910 0.875045 1.054024 0.076 Uiso 1 1 calc R U .
O6E O 0.2752(7) 0.7890(6) 0.8673(8) 0.186(6) Uani 1 1 d . U .
H6E H 0.268786 0.817096 0.880354 0.279 Uiso 1 1 calc R U .
C5E C 0.3560(8) 0.8389(6) 0.9400(12) 0.144(5) Uani 1 1 d D U .
H5E1 H 0.390948 0.834468 0.955440 0.172 Uiso 1 1 calc R U .
H5E2 H 0.359537 0.850789 0.869556 0.172 Uiso 1 1 calc R U .
C6E C 0.3022(9) 0.7787(7) 0.9487(16) 0.206(8) Uani 1 1 d D U .
H6E1 H 0.280007 0.772811 1.011323 0.247 Uiso 1 1 calc R U .
H6E2 H 0.310638 0.745835 0.937896 0.247 Uiso 1 1 calc R U .
O1W O 0.333333 0.666667 1.166667 0.588(13) Uani 1 6 d S TU P

loop_
_atom_site_aniso_label
_atom_site_aniso_U_11
_atom_site_aniso_U_22
_atom_site_aniso_U_33
_atom_site_aniso_U_23
_atom_site_aniso_U_13
_atom_site_aniso_U_12
Ni1 0.0131(3) 0.0138(3) 0.0165(3) 0.00056(17) 0.00016(17) 0.0070(2)
Ni2 0.0128(3) 0.0129(3) 0.0165(3) 0.00033(17) 0.00056(17) 0.0059(2)
O1 0.0195(15) 0.0137(13) 0.0190(12) 0.0000(10) -0.0004(11) 0.0111(11)
O2 0.0163(13) 0.0124(13) 0.0195(12) 0.0001(10) -0.0008(11) 0.0078(11)
O3 0.0216(15) 0.0168(14) 0.0159(12) -0.0017(11) -0.0021(11) 0.0121(12)
O4 0.0188(14) 0.0124(13) 0.0187(12) -0.0004(10) -0.0014(11) 0.0087(11)
O5 0.0237(15) 0.0145(13) 0.0174(12) -0.0031(11) -0.0021(11) 0.0118(12)
O6 0.0170(14) 0.0148(13) 0.0187(12) 0.0001(10) -0.0011(11) 0.0100(11)
C1 0.0154(17) 0.0121(16) 0.0159(15) -0.0019(13) -0.0019(13) 0.0056(14)
C2 0.0185(18) 0.0138(17) 0.0196(15) -0.0008(14) 0.0018(14) 0.0078(15)
C3 0.0208(19) 0.0132(17) 0.0179(15) 0.0000(14) 0.0002(14) 0.0108(15)
C4 0.023(2) 0.0151(18) 0.0173(15) -0.0005(14) -0.0008(15) 0.0114(16)
C5 0.0166(17) 0.0118(16) 0.0196(15) -0.0001(13) 0.0010(14) 0.0077(14)
C6 0.0218(19) 0.0168(18) 0.0167(15) 0.0000(14) -0.0008(14) 0.0124(16)
C7 0.024(2) 0.0120(17) 0.0190(15) 0.0008(14) -0.0023(15) 0.0101(15)
C8 0.0157(17) 0.0140(17) 0.0168(15) -0.0002(13) -0.0003(13) 0.0074(14)
O1E 0.0275(18) 0.0229(16) 0.0350(17) 0.0076(14) 0.0081(14) 0.0101(14)
O2E 0.090(7) 0.132(9) 0.155(7) 0.020(6) -0.001(6) 0.048(6)
C1E 0.101(7) 0.078(6) 0.074(5) 0.019(4) -0.033(5) -0.033(5)
C2E 0.169(12) 0.099(9) 0.104(7) -0.026(6) -0.035(7) -0.033(7)
O3E 0.038(2) 0.0249(17) 0.0397(19) -0.0062(15) -0.0037(16) 0.0179(16)
O4E 0.174(11) 0.114(7) 0.179(9) 0.032(7) 0.029(8) 0.079(8)
C3E 0.057(4) 0.076(4) 0.069(4) -0.025(4) 0.001(4) 0.037(4)
C4E 0.150(10) 0.077(6) 0.103(7) -0.032(5) -0.004(7) 0.063(7)
O5E 0.060(3) 0.054(3) 0.052(2) 0.010(2) 0.015(2) 0.038(3)
O6E 0.225(13) 0.178(12) 0.125(8) -0.061(9) -0.023(8) 0.078(10)
C5E 0.229(14) 0.090(8) 0.140(10) -0.044(7) -0.046(10) 0.101(8)
C6E 0.277(18) 0.105(8) 0.196(13) -0.066(11) -0.082(12) 0.065(10)
O1W 0.587(12) 0.587(12) 0.590(17) 0.000 0.000 0.294(6)

loop_
_atom_type_symbol
_atom_type_description
_atom_type_scat_dispersion_real
_atom_type_scat_dispersion_imag
_atom_type_scat_source
C C -0.0020 0.0016 'International Tables Vol C Tables 4.2.6.8 and 6.1.1.4'
H H 0.0000 0.0000 'International Tables Vol C Tables 4.2.6.8 and 6.1.1.4'
O O -0.0041 0.0059 'International Tables Vol C Tables 4.2.6.8 and 6.1.1.4'
Ni Ni 0.2288 1.0875 'International Tables Vol C Tables 4.2.6.8 and 6.1.1.4'

loop_
_geom_angle_atom_site_label_1
_geom_angle_atom_site_label_2
_geom_angle_atom_site_label_3
_geom_angle
_geom_angle_site_symmetry_1
_geom_angle_site_symmetry_3
O2 Ni1 O1 87.19(12) . .
O2 Ni1 O3 95.39(13) . 9_564
O1 Ni1 O3 175.15(14) . 9_564
O2 Ni1 O4 170.01(13) . 15_557
O1 Ni1 O4 85.10(13) . 15_557
O3 Ni1 O4 91.87(13) 9_564 15_557
O2 Ni1 O6 81.78(13) . 11_567
O1 Ni1 O6 82.15(9) . 11_567
O3 Ni1 O6 94.13(13) 9_564 11_567
O4 Ni1 O6 90.87(13) 15_557 11_567
O2 Ni1 Ni2 127.88(10) . .
O1 Ni1 Ni2 44.49(9) . .
O3 Ni1 Ni2 131.51(10) 9_564 .
O4 Ni1 Ni2 42.83(9) 15_557 .
O6 Ni1 Ni2 74.57(9) 11_567 .
O6 Ni2 O4 87.05(13) 15_557 15_557
O6 Ni2 O5 173.90(14) 15_557 11_567
O4 Ni2 O5 94.28(13) 15_557 11_567
O6 Ni2 O2 82.63(13) 15_557 5_665
O4 Ni2 O2 168.86(13) 15_557 5_665
O5 Ni2 O2 95.55(13) 11_567 5_665
O6 Ni2 O1 81.70(9) 15_557 .
O4 Ni2 O1 83.71(14) 15_557 .
O5 Ni2 O1 92.52(13) 11_567 .
O2 Ni2 O1 90.63(12) 5_665 .
O6 Ni2 Ni1 93.00(10) 15_557 .
O4 Ni2 Ni1 43.37(9) 15_557 .
O5 Ni2 Ni1 83.95(9) 11_567 .
O2 Ni2 Ni1 132.82(9) 5_665 .
O1 Ni2 Ni1 42.50(9) . .
C1 O1 Ni1 126.4(3) . .
C1 O1 Ni2 135.6(3) . .
Ni1 O1 Ni2 93.01(13) . .
C2 O2 Ni1 122.1(3) . .
C2 O2 Ni2 122.8(3) . 9_564
Ni1 O2 Ni2 95.88(14) . 9_564
C1 O3 Ni1 123.1(3) . 5_665
C5 O4 Ni2 121.6(2) . 14_457
C5 O4 Ni1 122.4(3) . 14_457
Ni2 O4 Ni1 93.80(14) 14_457 14_457
C8 O5 Ni2 124.3(3) . 12_657
C8 O6 Ni2 127.9(3) . 14_457
C8 O6 Ni1 133.5(3) . 12_657
Ni2 O6 Ni1 94.23(14) 14_457 12_657
O3 C1 O1 122.1(4) . .
O3 C1 C3 118.9(4) . .
O1 C1 C3 119.0(3) . .
O2 C2 C7 116.9(4) . .
O2 C2 C3 125.2(4) . .
C7 C2 C3 117.8(4) . .
C4 C3 C2 118.7(4) . .
C4 C3 C1 117.4(4) . .
C2 C3 C1 123.9(4) . .
C5 C4 C3 123.7(4) . .
O4 C5 C4 117.8(4) . .
O4 C5 C6 125.4(4) . .
C4 C5 C6 116.8(4) . .
C7 C6 C5 119.7(4) . .
C7 C6 C8 116.0(4) . .
C5 C6 C8 124.3(4) . .
C2 C7 C6 123.2(4) . .
O5 C8 O6 122.9(4) . .
O5 C8 C6 118.6(4) . .
O6 C8 C6 118.5(3) . .
O1E C1E C2E 114.3(11) . .
C1E C2E O2E 114.8(11) . .
O3E C3E C4E 116.5(9) . .
O4E C4E C3E 114.3(11) . .
O5E C5E C6E 121.0(15) . .
C5E C6E O6E 92.0(16) . .

loop_
_geom_bond_atom_site_label_1
_geom_bond_atom_site_label_2
_geom_bond_distance
_geom_bond_site_symmetry_2
Ni1 O2 2.001(3) .
Ni1 O1 2.012(3) .
Ni1 O3 2.030(3) 9_564
Ni1 O4 2.047(3) 15_557
Ni1 O6 2.090(3) 11_567
Ni1 Ni2 2.9739(8) .
Ni2 O6 2.011(3) 15_557
Ni2 O4 2.026(3) 15_557
Ni2 O5 2.022(3) 11_567
Ni2 O2 2.046(3) 5_665
Ni2 O1 2.087(3) .
O1 C1 1.279(5) .
O2 C2 1.349(5) .
O3 C1 1.263(5) .
O4 C5 1.347(5) .
O5 C8 1.256(5) .
O6 C8 1.266(5) .
C1 C3 1.491(6) .
C2 C7 1.387(6) .
C2 C3 1.424(6) .
C3 C4 1.413(6) .
C4 C5 1.394(6) .
C5 C6 1.425(5) .
C6 C7 1.404(6) .
C6 C8 1.502(6) .
O1E C1E 1.365(10) .
O2E C2E 1.480(17) .
C1E C2E 1.481(9) .
O3E C3E 1.384(8) .
O4E C4E 1.371(15) .
C3E C4E 1.456(13) .
O5E C5E 1.353(13) .
O6E C6E 1.40(2) .
C5E C6E 1.486(10) .
